data_7719594
loop_
_publ_author_name
'Farmer-Mason, Katelynn M'
'Bacon, Jeffrey W.'
'Cueny, Eric S.'

_publ_section_title
;
 Stability of metal-metal interactions in dinuclear Pt-Au complexes as a
 function of bridging Pt-arene ring electronics.
;
_journal_issue 43
_journal_name_full 'Dalton transactions (Cambridge, England : 2003)'
_journal_page_first 16241
_journal_page_last 16253
_journal_paper_doi 10.1039/d5dt02048d
_journal_volume 54
_journal_year 2025
_chemical_formula_moiety 'C37 H26 N P Pt, 0.495(C H2 Cl2)'
_chemical_formula_sum 'C37.5 H27 Cl N P Pt'
_chemical_formula_weight 752.68
_space_group_crystal_system monoclinic
_space_group_IT_number 14
_space_group_name_Hall '-P 2yn'
_space_group_name_H-M_alt 'P 1 21/n 1'
_atom_sites_solution_hydrogens geom
_atom_sites_solution_primary direct
_audit_update_record
;
2025-05-23 deposited with the CCDC.	2025-10-10 downloaded from the CCDC.
;
_cell_angle_alpha 90
_cell_angle_beta 91.1968(6)
_cell_angle_gamma 90
_cell_formula_units_Z 4
_cell_length_a 9.3036(2)
_cell_length_b 17.0471(4)
_cell_length_c 17.9456(4)
_cell_measurement_reflns_used 9578
_cell_measurement_temperature 100.00
_cell_measurement_theta_max 72.108
_cell_measurement_theta_min 3.576
_cell_volume 2845.54(11)
_computing_cell_refinement 'SAINT V8.40A (Bruker, 2019)'
_computing_data_collection 'APEX5 (Bruker, 2016)'
_computing_data_reduction 'SAINT V8.40A (Bruker, 2019)'
_computing_molecular_graphics 'Olex2 1.5 (Dolomanov et al., 2009)'
_computing_publication_material 'Olex2 1.5 (Dolomanov et al., 2009)'
_computing_structure_refinement 'SHELXL 2018/3 (Sheldrick, 2015)'
_computing_structure_solution 'SHELXT  (Sheldrick, 2015)'
_diffrn_ambient_temperature 100.00
_diffrn_measured_fraction_theta_full 0.990
_diffrn_measured_fraction_theta_max 0.978
_diffrn_measurement_device_type 'Bruker D8 Venture'
_diffrn_measurement_method '\f and \w scans'
_diffrn_radiation_monochromator 'Helios Cu'
_diffrn_radiation_type CuK\a
_diffrn_radiation_wavelength 1.54178
_diffrn_reflns_av_R_equivalents 0.0317
_diffrn_reflns_av_unetI/netI 0.0149
_diffrn_reflns_Laue_measured_fraction_full 0.990
_diffrn_reflns_Laue_measured_fraction_max 0.978
_diffrn_reflns_limit_h_max 10
_diffrn_reflns_limit_h_min -11
_diffrn_reflns_limit_k_max 21
_diffrn_reflns_limit_k_min -21
_diffrn_reflns_limit_l_max 22
_diffrn_reflns_limit_l_min -22
_diffrn_reflns_number 53614
_diffrn_reflns_point_group_measured_fraction_full 0.990
_diffrn_reflns_point_group_measured_fraction_max 0.978
_diffrn_reflns_theta_full 67.679
_diffrn_reflns_theta_max 72.117
_diffrn_reflns_theta_min 3.576
_diffrn_source 'microfocus sealed tube'
_diffrn_source_current 1.2
_diffrn_source_power 0.06
_diffrn_source_voltage 50.0
_diffrn_standards_number 0
_exptl_absorpt_coefficient_mu 10.827
_exptl_absorpt_correction_T_max 0.7536
_exptl_absorpt_correction_T_min 0.4709
_exptl_absorpt_correction_type multi-scan
_exptl_absorpt_process_details
;
SADABS-2016/2 (Bruker,2016/2) was used for absorption correction.
wR2(int) was 0.0946 before and 0.0487 after correction.
The Ratio of minimum to maximum transmission is 0.6249.
The \l/2 correction factor is Not present.
;
_exptl_crystal_colour orange
_exptl_crystal_colour_primary orange
_exptl_crystal_density_diffrn 1.757
_exptl_crystal_description prism
_exptl_crystal_F_000 1475
_exptl_crystal_size_max 0.244
_exptl_crystal_size_mid 0.107
_exptl_crystal_size_min 0.1
_refine_diff_density_max 0.635
_refine_diff_density_min -0.992
_refine_diff_density_rms 0.087
_refine_ls_extinction_method none
_refine_ls_goodness_of_fit_ref 1.168
_refine_ls_hydrogen_treatment constr
_refine_ls_matrix_type full
_refine_ls_number_parameters 386
_refine_ls_number_reflns 5491
_refine_ls_number_restraints 0
_refine_ls_restrained_S_all 1.168
_refine_ls_R_factor_all 0.0231
_refine_ls_R_factor_gt 0.0228
_refine_ls_shift/su_max 0.001
_refine_ls_shift/su_mean 0.000
_refine_ls_structure_factor_coef Fsqd
_refine_ls_weighting_details 'w=1/[\s^2^(Fo^2^)+(0.0153P)^2^+8.0454P] where P=(Fo^2^+2Fc^2^)/3'
_refine_ls_weighting_scheme calc
_refine_ls_wR_factor_gt 0.0537
_refine_ls_wR_factor_ref 0.0539
_reflns_Friedel_coverage 0.000
_reflns_number_gt 5448
_reflns_number_total 5491
_reflns_threshold_expression 'I > 2\s(I)'
_publcif_datablock.id {594a97a6-f963-4a2e-9859-e88230dafbfa}

_cod_data_source_file d5dt02048d3.cif
_cod_data_source_block kmf2158_0m
_cod_depositor_comments 'Adding full bibliography for 7719592--7719599.cif.'
_cod_original_formula_sum 'C37.50 H27 Cl N P Pt'
_cod_database_code 7719594
_shelx_space_group_comment
;
The symmetry employed for this shelxl refinement is uniquely defined
by the following loop, which should always be used as a source of
symmetry information in preference to the above space-group names.
They are only intended as comments.
;
_shelx_estimated_absorpt_t_max 0.411
_shelx_estimated_absorpt_t_min 0.178
_olex2_refinement_description
;
1. Fixed Uiso
 At 1.2 times of:
  All C(H) groups, All C(H,H) groups
2. Others
 Sof(Cl2S)=Sof(Cl1S)=Sof(C1S)=Sof(H1SA)=Sof(H1SB)=FVAR(1)
3.a Free rotating group:
 Cl2S(Cl1S,C1S)
3.b Secondary CH2 refined with riding coordinates:
 C1S(H1SA,H1SB)
3.c Aromatic/amide H refined with riding coordinates:
 C18(H18), C27(H27), C37(H37), C15(H15), C29(H29), C28(H28), C17(H17),
 C16(H16), C36(H36), C31(H31), C1(H1), C8(H8), C30(H30), C6(H6), C12(H12),
 C7(H7), C35(H35), C33(H33), C2(H2), C34(H34), C11(H11), C25(H25), C22(H22),
 C23(H23), C24(H24), C21(H21)
;
_olex2_submission_special_instructions 'No special instructions were received'
_publcif_funding_html
;
;

loop_
_space_group_symop_operation_xyz
'x, y, z'
'-x+1/2, y+1/2, -z+1/2'
'-x, -y, -z'
'x-1/2, -y-1/2, z-1/2'

loop_
_atom_site_label
_atom_site_type_symbol
_atom_site_fract_x
_atom_site_fract_y
_atom_site_fract_z
_atom_site_U_iso_or_equiv
_atom_site_adp_type
_atom_site_occupancy
_atom_site_site_symmetry_order
_atom_site_calc_flag
_atom_site_refinement_flags_posn
_atom_site_refinement_flags_adp
_atom_site_refinement_flags_occupancy
_atom_site_disorder_assembly
_atom_site_disorder_group
Pt1 Pt 0.05960(2) 0.31152(2) 0.09557(2) 0.01498(5) Uani 1 1 d . . . . .
P1 P 0.17207(8) 0.22994(4) 0.17369(4) 0.01469(15) Uani 1 1 d . . . . .
N1 N -0.0423(3) 0.37779(15) 0.01790(15) 0.0184(5) Uani 1 1 d . . . . .
C18 C 0.2179(3) 0.19405(19) -0.01542(19) 0.0221(7) Uani 1 1 d . . . . .
H18 H 0.256418 0.165871 0.026065 0.027 Uiso 1 1 calc R U . . .
C9 C -0.2168(4) 0.47771(19) -0.00760(19) 0.0235(7) Uani 1 1 d . . . . .
C27 C 0.4210(4) 0.30590(19) 0.1386(2) 0.0244(7) Uani 1 1 d . . . . .
H27 H 0.357860 0.349315 0.132465 0.029 Uiso 1 1 calc R U . . .
C32 C 0.1656(3) 0.24384(17) 0.27476(17) 0.0178(6) Uani 1 1 d . . . . .
C13 C -0.0223(3) 0.36349(19) -0.05449(17) 0.0199(6) Uani 1 1 d . . . . .
C14 C 0.0775(3) 0.29886(19) -0.06724(18) 0.0200(6) Uani 1 1 d . . . . .
C3 C -0.2263(3) 0.49970(18) 0.15062(19) 0.0219(7) Uani 1 1 d . . . . .
C37 C 0.2747(3) 0.28376(18) 0.31400(18) 0.0199(6) Uani 1 1 d . . . . .
H37 H 0.355139 0.303480 0.288185 0.024 Uiso 1 1 calc R U . . .
C5 C -0.0425(3) 0.39189(18) 0.16541(18) 0.0192(6) Uani 1 1 d . . . . .
C26 C 0.3653(3) 0.23286(18) 0.15732(17) 0.0172(6) Uani 1 1 d . . . . .
C15 C 0.1146(3) 0.2754(2) -0.13891(18) 0.0236(7) Uani 1 1 d . . . . .
H15 H 0.080683 0.304400 -0.180931 0.028 Uiso 1 1 calc R U . . .
C10 C -0.1341(3) 0.43259(18) 0.04214(18) 0.0191(6) Uani 1 1 d . . . . .
C29 C 0.6601(4) 0.2534(2) 0.13649(19) 0.0271(7) Uani 1 1 d . . . . .
H29 H 0.760448 0.260144 0.130096 0.032 Uiso 1 1 calc R U . . .
C19 C 0.1298(3) 0.25901(19) -0.00225(17) 0.0198(6) Uani 1 1 d . . . . .
C28 C 0.5681(4) 0.3163(2) 0.1288(2) 0.0292(8) Uani 1 1 d . . . . .
H28 H 0.604775 0.366668 0.116813 0.035 Uiso 1 1 calc R U . . .
C4 C -0.1361(3) 0.44145(18) 0.12145(18) 0.0189(6) Uani 1 1 d . . . . .
C17 C 0.2510(4) 0.1692(2) -0.08668(19) 0.0256(7) Uani 1 1 d . . . . .
H17 H 0.308694 0.123805 -0.092939 0.031 Uiso 1 1 calc R U . . .
C16 C 0.2007(4) 0.2101(2) -0.14902(19) 0.0265(7) Uani 1 1 d . . . . .
H16 H 0.225009 0.193529 -0.197708 0.032 Uiso 1 1 calc R U . . .
C36 C 0.2660(4) 0.2947(2) 0.39045(19) 0.0255(7) Uani 1 1 d . . . . .
H36 H 0.339717 0.322563 0.416548 0.031 Uiso 1 1 calc R U . . .
C31 C 0.4590(4) 0.1696(2) 0.1642(2) 0.0249(7) Uani 1 1 d . . . . .
H31 H 0.423256 0.118996 0.176148 0.030 Uiso 1 1 calc R U . . .
C1 C -0.1259(4) 0.4684(2) 0.27110(19) 0.0268(7) Uani 1 1 d . . . . .
H1 H -0.118403 0.478988 0.323014 0.032 Uiso 1 1 calc R U . . .
C8 C -0.3146(4) 0.5328(2) 0.0242(2) 0.0303(8) Uani 1 1 d . . . . .
H8 H -0.377121 0.562594 -0.007273 0.036 Uiso 1 1 calc R U . . .
C30 C 0.6058(4) 0.1806(2) 0.1535(2) 0.0322(8) Uani 1 1 d . . . . .
H30 H 0.669251 0.137090 0.158070 0.039 Uiso 1 1 calc R U . . .
C6 C -0.0399(4) 0.40883(19) 0.24116(18) 0.0228(7) Uani 1 1 d . . . . .
H6 H 0.021457 0.379388 0.273578 0.027 Uiso 1 1 calc R U . . .
C12 C -0.0991(4) 0.4091(2) -0.10761(19) 0.0265(7) Uani 1 1 d . . . . .
H12 H -0.083929 0.401741 -0.159329 0.032 Uiso 1 1 calc R U . . .
C7 C -0.3181(4) 0.5425(2) 0.0998(2) 0.0300(8) Uani 1 1 d . . . . .
H7 H -0.384184 0.579117 0.119530 0.036 Uiso 1 1 calc R U . . .
C35 C 0.1499(4) 0.2651(2) 0.42894(19) 0.0266(7) Uani 1 1 d . . . . .
H35 H 0.145291 0.271297 0.481443 0.032 Uiso 1 1 calc R U . . .
C33 C 0.0478(4) 0.21596(19) 0.31362(19) 0.0230(7) Uani 1 1 d . . . . .
H33 H -0.027998 0.189737 0.287524 0.028 Uiso 1 1 calc R U . . .
C2 C -0.2201(4) 0.5119(2) 0.2282(2) 0.0268(7) Uani 1 1 d . . . . .
H2 H -0.280470 0.549753 0.250561 0.032 Uiso 1 1 calc R U . . .
C34 C 0.0406(4) 0.2263(2) 0.39010(19) 0.0268(7) Uani 1 1 d . . . . .
H34 H -0.039658 0.206614 0.416105 0.032 Uiso 1 1 calc R U . . .
C11 C -0.1959(4) 0.4642(2) -0.08405(19) 0.0270(7) Uani 1 1 d . . . . .
H11 H -0.249519 0.493709 -0.119908 0.032 Uiso 1 1 calc R U . . .
C20 C 0.1126(3) 0.12804(17) 0.16474(17) 0.0169(6) Uani 1 1 d . . . . .
C25 C 0.1631(3) 0.07068(19) 0.21413(18) 0.0222(7) Uani 1 1 d . . . . .
H25 H 0.228681 0.084687 0.253163 0.027 Uiso 1 1 calc R U . . .
C22 C -0.0340(3) 0.0295(2) 0.10316(19) 0.0245(7) Uani 1 1 d . . . . .
H22 H -0.102423 0.015502 0.065444 0.029 Uiso 1 1 calc R U . . .
C23 C 0.0193(4) -0.02700(19) 0.1514(2) 0.0266(7) Uani 1 1 d . . . . .
H23 H -0.011841 -0.079859 0.146539 0.032 Uiso 1 1 calc R U . . .
C24 C 0.1184(4) -0.00665(19) 0.2068(2) 0.0257(7) Uani 1 1 d . . . . .
H24 H 0.155656 -0.045609 0.239780 0.031 Uiso 1 1 calc R U . . .
C21 C 0.0121(3) 0.10685(19) 0.10960(17) 0.0196(6) Uani 1 1 d . . . . .
H21 H -0.025001 0.145470 0.076239 0.024 Uiso 1 1 calc R U . . .
Cl2S Cl 0.6459(4) 0.0105(3) -0.0556(2) 0.0427(8) Uani 0.495(3) 1 d G . P A -1
Cl1S Cl 0.3955(4) -0.0114(3) 0.0372(2) 0.0493(10) Uani 0.495(3) 1 d G . P A -1
C1S C 0.5373(6) 0.0524(3) 0.0143(3) 0.0374(18) Uani 0.495(3) 1 d G . P A -1
H1SA H 0.597152 0.063183 0.059388 0.045 Uiso 0.495(3) 1 calc R U P A -1
H1SB H 0.497202 0.102893 -0.003882 0.045 Uiso 0.495(3) 1 calc R U P A -1

loop_
_atom_site_aniso_label
_atom_site_aniso_U_11
_atom_site_aniso_U_22
_atom_site_aniso_U_33
_atom_site_aniso_U_23
_atom_site_aniso_U_13
_atom_site_aniso_U_12
Pt1 0.01378(7) 0.01381(7) 0.01727(7) 0.00139(5) -0.00178(5) -0.00046(4)
P1 0.0137(3) 0.0128(3) 0.0175(4) 0.0012(3) -0.0018(3) -0.0006(3)
N1 0.0165(12) 0.0163(12) 0.0222(13) 0.0024(11) -0.0012(10) -0.0024(10)
C18 0.0205(16) 0.0209(16) 0.0251(17) 0.0006(13) 0.0002(13) -0.0016(12)
C9 0.0240(17) 0.0179(15) 0.0284(17) 0.0029(14) -0.0078(13) -0.0031(13)
C27 0.0189(16) 0.0187(16) 0.0356(19) 0.0005(14) 0.0019(14) -0.0017(12)
C32 0.0203(15) 0.0138(14) 0.0192(15) -0.0001(12) -0.0015(12) 0.0035(11)
C13 0.0204(15) 0.0202(15) 0.0189(15) 0.0014(13) -0.0022(12) -0.0057(12)
C14 0.0162(15) 0.0225(16) 0.0212(15) -0.0019(13) -0.0012(12) -0.0047(12)
C3 0.0183(15) 0.0169(15) 0.0307(17) 0.0018(13) 0.0004(13) -0.0023(12)
C37 0.0186(15) 0.0169(15) 0.0242(16) -0.0023(13) -0.0023(12) 0.0028(12)
C5 0.0173(15) 0.0144(14) 0.0259(16) 0.0046(13) 0.0011(12) -0.0035(11)
C26 0.0159(14) 0.0180(15) 0.0177(14) -0.0020(12) -0.0023(11) -0.0001(12)
C15 0.0185(16) 0.0288(17) 0.0234(16) 0.0018(14) -0.0022(12) -0.0073(13)
C10 0.0172(15) 0.0143(14) 0.0258(16) 0.0019(13) -0.0026(12) -0.0038(11)
C29 0.0164(15) 0.039(2) 0.0260(17) -0.0004(15) 0.0012(13) -0.0028(14)
C19 0.0163(15) 0.0215(15) 0.0215(15) -0.0021(13) -0.0009(12) -0.0062(12)
C28 0.0248(18) 0.0275(18) 0.035(2) -0.0022(15) 0.0062(15) -0.0096(14)
C4 0.0165(14) 0.0150(14) 0.0250(16) 0.0032(13) -0.0023(12) -0.0026(11)
C17 0.0210(16) 0.0266(17) 0.0293(18) -0.0077(15) 0.0024(13) -0.0007(13)
C16 0.0225(17) 0.0341(19) 0.0230(16) -0.0072(15) 0.0044(13) -0.0065(14)
C36 0.0269(18) 0.0238(16) 0.0256(17) -0.0055(14) -0.0044(14) 0.0026(14)
C31 0.0206(16) 0.0210(16) 0.0332(18) 0.0048(14) 0.0036(13) 0.0010(13)
C1 0.0348(19) 0.0223(17) 0.0233(16) 0.0013(14) 0.0021(14) 0.0023(14)
C8 0.0253(17) 0.0222(17) 0.043(2) 0.0048(16) -0.0102(15) 0.0009(14)
C30 0.0216(18) 0.035(2) 0.041(2) 0.0075(17) 0.0026(15) 0.0069(15)
C6 0.0265(17) 0.0195(15) 0.0223(16) 0.0014(13) 0.0005(13) 0.0018(13)
C12 0.0314(18) 0.0287(18) 0.0190(16) 0.0041(14) -0.0074(13) -0.0050(14)
C7 0.0250(18) 0.0197(16) 0.045(2) -0.0009(16) -0.0022(15) 0.0029(13)
C35 0.038(2) 0.0227(17) 0.0186(16) -0.0029(14) 0.0028(14) 0.0079(14)
C33 0.0223(16) 0.0207(16) 0.0260(17) -0.0005(14) 0.0027(13) -0.0002(13)
C2 0.0276(18) 0.0193(16) 0.0338(19) -0.0014(14) 0.0058(14) 0.0038(13)
C34 0.0312(18) 0.0234(17) 0.0260(17) 0.0036(14) 0.0093(14) 0.0032(14)
C11 0.0307(18) 0.0223(17) 0.0275(18) 0.0060(14) -0.0116(14) -0.0019(14)
C20 0.0142(14) 0.0156(14) 0.0211(15) -0.0022(12) 0.0008(11) -0.0044(11)
C25 0.0222(16) 0.0198(16) 0.0245(16) 0.0011(13) -0.0035(13) -0.0047(13)
C22 0.0188(16) 0.0254(17) 0.0293(17) -0.0060(14) -0.0015(13) -0.0051(13)
C23 0.0271(18) 0.0167(15) 0.0362(19) -0.0034(14) 0.0043(14) -0.0068(13)
C24 0.0268(17) 0.0176(16) 0.0326(18) 0.0056(14) -0.0014(14) -0.0017(13)
C21 0.0160(15) 0.0224(16) 0.0204(15) -0.0018(13) 0.0005(12) 0.0000(12)
Cl2S 0.047(2) 0.0391(13) 0.0426(19) -0.0111(13) 0.0122(13) 0.0033(15)
Cl1S 0.040(2) 0.0488(16) 0.059(3) 0.0052(18) 0.0092(14) -0.0071(16)
C1S 0.039(4) 0.029(4) 0.044(5) -0.008(4) 0.003(4) 0.000(3)

loop_
_atom_type_symbol
_atom_type_description
_atom_type_scat_dispersion_real
_atom_type_scat_dispersion_imag
_atom_type_scat_source
C C 0.0181 0.0091 'International Tables Vol C Tables 4.2.6.8 and 6.1.1.4'
H H 0.0000 0.0000 'International Tables Vol C Tables 4.2.6.8 and 6.1.1.4'
Cl Cl 0.3639 0.7018 'International Tables Vol C Tables 4.2.6.8 and 6.1.1.4'
N N 0.0311 0.0180 'International Tables Vol C Tables 4.2.6.8 and 6.1.1.4'
P P 0.2955 0.4335 'International Tables Vol C Tables 4.2.6.8 and 6.1.1.4'
Pt Pt -4.5932 6.9264 'International Tables Vol C Tables 4.2.6.8 and 6.1.1.4'

loop_
_exptl_crystal_face_index_h
_exptl_crystal_face_index_k
_exptl_crystal_face_index_l
_exptl_crystal_face_perp_dist
-1.00 1.00 -1.00 0.0480
-1.00 0.00 -1.00 0.0390
-1.00 -1.00 -1.00 0.0370
-1.00 0.00 0.00 0.0530
-1.00 -1.00 0.00 0.0440
-1.00 -1.00 1.00 0.0670
-1.00 1.00 1.00 0.1000
0.00 -1.00 0.00 0.0550
0.00 1.00 0.00 0.0890
0.00 -1.00 1.00 0.0500
0.00 1.00 -1.00 0.0470
0.00 1.00 1.00 0.1150
0.00 -1.00 -1.00 0.0600
0.00 0.00 1.00 0.0880
0.00 0.00 -1.00 0.0690
1.00 -1.00 1.00 0.0600
1.00 -1.00 0.00 0.0740
1.00 1.00 1.00 0.0790
1.00 1.00 0.00 0.0480
1.00 0.00 -1.00 0.0630
1.00 1.00 -1.00 0.0530
1.00 0.00 1.00 0.0530

loop_
_geom_angle_atom_site_label_1
_geom_angle_atom_site_label_2
_geom_angle_atom_site_label_3
_geom_angle
_geom_angle_site_symmetry_1
_geom_angle_site_symmetry_3
_geom_angle_publ_flag
N1 Pt1 P1 174.88(8) . . ?
N1 Pt1 C5 80.49(11) . . ?
N1 Pt1 C19 79.03(12) . . ?
C5 Pt1 P1 104.19(9) . . ?
C19 Pt1 P1 96.36(9) . . ?
C19 Pt1 C5 159.41(12) . . ?
C32 P1 Pt1 121.28(10) . . ?
C26 P1 Pt1 109.47(10) . . ?
C26 P1 C32 102.03(14) . . ?
C26 P1 C20 107.97(14) . . ?
C20 P1 Pt1 113.67(10) . . ?
C20 P1 C32 101.17(14) . . ?
C13 N1 Pt1 119.7(2) . . ?
C13 N1 C10 122.9(3) . . ?
C10 N1 Pt1 117.3(2) . . ?
C19 C18 H18 118.7 . . ?
C17 C18 H18 118.7 . . ?
C17 C18 C19 122.6(3) . . ?
C10 C9 C8 116.8(3) . . ?
C10 C9 C11 116.5(3) . . ?
C11 C9 C8 126.6(3) . . ?
C26 C27 H27 119.5 . . ?
C26 C27 C28 121.0(3) . . ?
C28 C27 H27 119.5 . . ?
C37 C32 P1 121.5(2) . . ?
C33 C32 P1 119.6(2) . . ?
C33 C32 C37 118.9(3) . . ?
N1 C13 C14 113.0(3) . . ?
N1 C13 C12 118.4(3) . . ?
C12 C13 C14 128.6(3) . . ?
C15 C14 C13 122.0(3) . . ?
C15 C14 C19 122.0(3) . . ?
C19 C14 C13 116.0(3) . . ?
C4 C3 C7 118.3(3) . . ?
C2 C3 C4 117.4(3) . . ?
C2 C3 C7 124.4(3) . . ?
C32 C37 H37 119.8 . . ?
C36 C37 C32 120.4(3) . . ?
C36 C37 H37 119.8 . . ?
C4 C5 Pt1 109.4(2) . . ?
C6 C5 Pt1 136.2(2) . . ?
C6 C5 C4 114.4(3) . . ?
C27 C26 P1 115.8(2) . . ?
C31 C26 P1 125.5(2) . . ?
C31 C26 C27 118.6(3) . . ?
C14 C15 H15 119.8 . . ?
C16 C15 C14 120.3(3) . . ?
C16 C15 H15 119.8 . . ?
N1 C10 C9 121.4(3) . . ?
N1 C10 C4 114.6(3) . . ?
C9 C10 C4 124.0(3) . . ?
C28 C29 H29 120.2 . . ?
C30 C29 H29 120.2 . . ?
C30 C29 C28 119.6(3) . . ?
C18 C19 Pt1 132.5(2) . . ?
C18 C19 C14 115.4(3) . . ?
C14 C19 Pt1 112.1(2) . . ?
C27 C28 H28 120.1 . . ?
C29 C28 C27 119.8(3) . . ?
C29 C28 H28 120.1 . . ?
C3 C4 C5 124.7(3) . . ?
C3 C4 C10 117.7(3) . . ?
C10 C4 C5 117.6(3) . . ?
C18 C17 H17 119.6 . . ?
C18 C17 C16 120.7(3) . . ?
C16 C17 H17 119.6 . . ?
C15 C16 C17 118.9(3) . . ?
C15 C16 H16 120.6 . . ?
C17 C16 H16 120.6 . . ?
C37 C36 H36 119.9 . . ?
C37 C36 C35 120.3(3) . . ?
C35 C36 H36 119.9 . . ?
C26 C31 H31 120.1 . . ?
C26 C31 C30 119.8(3) . . ?
C30 C31 H31 120.1 . . ?
C6 C1 H1 118.7 . . ?
C2 C1 H1 118.7 . . ?
C2 C1 C6 122.5(3) . . ?
C9 C8 H8 119.9 . . ?
C7 C8 C9 120.2(3) . . ?
C7 C8 H8 119.9 . . ?
C29 C30 C31 121.1(3) . . ?
C29 C30 H30 119.4 . . ?
C31 C30 H30 119.4 . . ?
C5 C6 C1 121.7(3) . . ?
C5 C6 H6 119.1 . . ?
C1 C6 H6 119.1 . . ?
C13 C12 H12 120.2 . . ?
C11 C12 C13 119.6(3) . . ?
C11 C12 H12 120.2 . . ?
C3 C7 H7 118.6 . . ?
C8 C7 C3 122.9(3) . . ?
C8 C7 H7 118.6 . . ?
C36 C35 H35 120.3 . . ?
C34 C35 C36 119.5(3) . . ?
C34 C35 H35 120.3 . . ?
C32 C33 H33 119.8 . . ?
C34 C33 C32 120.4(3) . . ?
C34 C33 H33 119.8 . . ?
C3 C2 H2 120.4 . . ?
C1 C2 C3 119.2(3) . . ?
C1 C2 H2 120.4 . . ?
C35 C34 H34 119.7 . . ?
C33 C34 C35 120.5(3) . . ?
C33 C34 H34 119.7 . . ?
C9 C11 H11 119.5 . . ?
C12 C11 C9 121.1(3) . . ?
C12 C11 H11 119.5 . . ?
C25 C20 P1 120.8(2) . . ?
C21 C20 P1 120.4(2) . . ?
C21 C20 C25 118.8(3) . . ?
C20 C25 H25 119.7 . . ?
C24 C25 C20 120.6(3) . . ?
C24 C25 H25 119.7 . . ?
C23 C22 H22 119.9 . . ?
C23 C22 C21 120.2(3) . . ?
C21 C22 H22 119.9 . . ?
C22 C23 H23 120.0 . . ?
C22 C23 C24 120.0(3) . . ?
C24 C23 H23 120.0 . . ?
C25 C24 H24 120.0 . . ?
C23 C24 C25 119.9(3) . . ?
C23 C24 H24 120.0 . . ?
C20 C21 H21 119.8 . . ?
C22 C21 C20 120.4(3) . . ?
C22 C21 H21 119.8 . . ?
Cl2S C1S H1SA 109.5 . . ?
Cl2S C1S H1SB 109.5 . . ?
Cl1S C1S Cl2S 110.8 . . ?
Cl1S C1S H1SA 109.5 . . ?
Cl1S C1S H1SB 109.5 . . ?
H1SA C1S H1SB 108.1 . . ?

loop_
_geom_bond_atom_site_label_1
_geom_bond_atom_site_label_2
_geom_bond_distance
_geom_bond_site_symmetry_2
_geom_bond_publ_flag
Pt1 P1 2.2210(7) . ?
Pt1 N1 2.016(3) . ?
Pt1 C5 2.097(3) . ?
Pt1 C19 2.087(3) . ?
P1 C32 1.831(3) . ?
P1 C26 1.828(3) . ?
P1 C20 1.829(3) . ?
N1 C13 1.339(4) . ?
N1 C10 1.344(4) . ?
C18 H18 0.9500 . ?
C18 C19 1.400(5) . ?
C18 C17 1.388(5) . ?
C9 C10 1.397(4) . ?
C9 C8 1.434(5) . ?
C9 C11 1.409(5) . ?
C27 H27 0.9500 . ?
C27 C26 1.392(4) . ?
C27 C28 1.395(5) . ?
C32 C37 1.400(4) . ?
C32 C33 1.395(4) . ?
C13 C14 1.462(5) . ?
C13 C12 1.413(5) . ?
C14 C15 1.397(5) . ?
C14 C19 1.427(4) . ?
C3 C4 1.408(4) . ?
C3 C7 1.436(5) . ?
C3 C2 1.407(5) . ?
C37 H37 0.9500 . ?
C37 C36 1.389(5) . ?
C5 C4 1.437(4) . ?
C5 C6 1.389(5) . ?
C26 C31 1.391(4) . ?
C15 H15 0.9500 . ?
C15 C16 1.386(5) . ?
C10 C4 1.432(4) . ?
C29 H29 0.9500 . ?
C29 C28 1.378(5) . ?
C29 C30 1.377(5) . ?
C28 H28 0.9500 . ?
C17 H17 0.9500 . ?
C17 C16 1.391(5) . ?
C16 H16 0.9500 . ?
C36 H36 0.9500 . ?
C36 C35 1.389(5) . ?
C31 H31 0.9500 . ?
C31 C30 1.395(5) . ?
C1 H1 0.9500 . ?
C1 C6 1.406(5) . ?
C1 C2 1.372(5) . ?
C8 H8 0.9500 . ?
C8 C7 1.367(5) . ?
C30 H30 0.9500 . ?
C6 H6 0.9500 . ?
C12 H12 0.9500 . ?
C12 C11 1.374(5) . ?
C7 H7 0.9500 . ?
C35 H35 0.9500 . ?
C35 C34 1.388(5) . ?
C33 H33 0.9500 . ?
C33 C34 1.387(5) . ?
C2 H2 0.9500 . ?
C34 H34 0.9500 . ?
C11 H11 0.9500 . ?
C20 C25 1.395(4) . ?
C20 C21 1.394(4) . ?
C25 H25 0.9500 . ?
C25 C24 1.388(4) . ?
C22 H22 0.9500 . ?
C22 C23 1.380(5) . ?
C22 C21 1.391(4) . ?
C23 H23 0.9500 . ?
C23 C24 1.386(5) . ?
C24 H24 0.9500 . ?
C21 H21 0.9500 . ?
Cl2S C1S 1.7775 . ?
Cl1S C1S 1.7652 . ?
C1S H1SA 0.9900 . ?
C1S H1SB 0.9900 . ?

loop_
_geom_torsion_atom_site_label_1
_geom_torsion_atom_site_label_2
_geom_torsion_atom_site_label_3
_geom_torsion_atom_site_label_4
_geom_torsion
_geom_torsion_site_symmetry_1
_geom_torsion_site_symmetry_2
_geom_torsion_site_symmetry_3
_geom_torsion_site_symmetry_4
_geom_torsion_publ_flag
Pt1 P1 C32 C37 -95.4(2) . . . . ?
Pt1 P1 C32 C33 82.9(3) . . . . ?
Pt1 P1 C26 C27 36.3(3) . . . . ?
Pt1 P1 C26 C31 -145.7(3) . . . . ?
Pt1 P1 C20 C25 -174.2(2) . . . . ?
Pt1 P1 C20 C21 3.8(3) . . . . ?
Pt1 N1 C13 C14 -0.7(3) . . . . ?
Pt1 N1 C13 C12 177.8(2) . . . . ?
Pt1 N1 C10 C9 -175.6(2) . . . . ?
Pt1 N1 C10 C4 5.9(3) . . . . ?
Pt1 C5 C4 C3 177.0(2) . . . . ?
Pt1 C5 C4 C10 -5.0(3) . . . . ?
Pt1 C5 C6 C1 -179.5(3) . . . . ?
P1 C32 C37 C36 178.9(2) . . . . ?
P1 C32 C33 C34 -179.7(3) . . . . ?
P1 C26 C31 C30 -176.9(3) . . . . ?
P1 C20 C25 C24 -179.5(3) . . . . ?
P1 C20 C21 C22 -179.5(2) . . . . ?
N1 C13 C14 C15 -179.0(3) . . . . ?
N1 C13 C14 C19 3.6(4) . . . . ?
N1 C13 C12 C11 -2.7(5) . . . . ?
N1 C10 C4 C3 177.9(3) . . . . ?
N1 C10 C4 C5 -0.2(4) . . . . ?
C18 C17 C16 C15 -1.1(5) . . . . ?
C9 C10 C4 C3 -0.5(5) . . . . ?
C9 C10 C4 C5 -178.6(3) . . . . ?
C9 C8 C7 C3 0.3(5) . . . . ?
C27 C26 C31 C30 1.0(5) . . . . ?
C32 P1 C26 C27 -93.4(3) . . . . ?
C32 P1 C26 C31 84.6(3) . . . . ?
C32 P1 C20 C25 -42.6(3) . . . . ?
C32 P1 C20 C21 135.4(3) . . . . ?
C32 C37 C36 C35 1.0(5) . . . . ?
C32 C33 C34 C35 0.6(5) . . . . ?
C13 N1 C10 C9 1.0(5) . . . . ?
C13 N1 C10 C4 -177.5(3) . . . . ?
C13 C14 C15 C16 -175.0(3) . . . . ?
C13 C14 C19 Pt1 -4.6(3) . . . . ?
C13 C14 C19 C18 176.0(3) . . . . ?
C13 C12 C11 C9 1.9(5) . . . . ?
C14 C13 C12 C11 175.6(3) . . . . ?
C14 C15 C16 C17 -1.0(5) . . . . ?
C37 C32 C33 C34 -1.3(5) . . . . ?
C37 C36 C35 C34 -1.7(5) . . . . ?
C26 P1 C32 C37 26.5(3) . . . . ?
C26 P1 C32 C33 -155.2(3) . . . . ?
C26 P1 C20 C25 64.1(3) . . . . ?
C26 P1 C20 C21 -117.9(3) . . . . ?
C26 C27 C28 C29 1.0(6) . . . . ?
C26 C31 C30 C29 0.3(6) . . . . ?
C15 C14 C19 Pt1 178.0(2) . . . . ?
C15 C14 C19 C18 -1.4(4) . . . . ?
C10 N1 C13 C14 -177.3(3) . . . . ?
C10 N1 C13 C12 1.3(4) . . . . ?
C10 C9 C8 C7 3.6(5) . . . . ?
C10 C9 C11 C12 0.3(5) . . . . ?
C19 C18 C17 C16 2.0(5) . . . . ?
C19 C14 C15 C16 2.3(5) . . . . ?
C28 C27 C26 P1 176.5(3) . . . . ?
C28 C27 C26 C31 -1.6(5) . . . . ?
C28 C29 C30 C31 -0.9(6) . . . . ?
C4 C3 C7 C8 -4.5(5) . . . . ?
C4 C3 C2 C1 1.4(5) . . . . ?
C4 C5 C6 C1 1.7(5) . . . . ?
C17 C18 C19 Pt1 -179.9(2) . . . . ?
C17 C18 C19 C14 -0.7(5) . . . . ?
C36 C35 C34 C33 1.0(5) . . . . ?
C8 C9 C10 N1 178.1(3) . . . . ?
C8 C9 C10 C4 -3.6(5) . . . . ?
C8 C9 C11 C12 -179.5(3) . . . . ?
C30 C29 C28 C27 0.3(6) . . . . ?
C6 C5 C4 C3 -3.8(4) . . . . ?
C6 C5 C4 C10 174.1(3) . . . . ?
C6 C1 C2 C3 -3.5(5) . . . . ?
C12 C13 C14 C15 2.7(5) . . . . ?
C12 C13 C14 C19 -174.7(3) . . . . ?
C7 C3 C4 C5 -177.5(3) . . . . ?
C7 C3 C4 C10 4.5(4) . . . . ?
C7 C3 C2 C1 -178.7(3) . . . . ?
C33 C32 C37 C36 0.5(5) . . . . ?
C2 C3 C4 C5 2.4(5) . . . . ?
C2 C3 C4 C10 -175.6(3) . . . . ?
C2 C3 C7 C8 175.5(3) . . . . ?
C2 C1 C6 C5 1.9(5) . . . . ?
C11 C9 C10 N1 -1.7(5) . . . . ?
C11 C9 C10 C4 176.6(3) . . . . ?
C11 C9 C8 C7 -176.6(3) . . . . ?
C20 P1 C32 C37 137.8(3) . . . . ?
C20 P1 C32 C33 -43.9(3) . . . . ?
C20 P1 C26 C27 160.5(2) . . . . ?
C20 P1 C26 C31 -21.5(3) . . . . ?
C20 C25 C24 C23 -1.9(5) . . . . ?
C25 C20 C21 C22 -1.4(5) . . . . ?
C22 C23 C24 C25 0.5(5) . . . . ?
C23 C22 C21 C20 0.0(5) . . . . ?
C21 C20 C25 C24 2.4(5) . . . . ?
C21 C22 C23 C24 0.5(5) . . . . ?
